data_7720131
loop_
_publ_author_name
'Tori&#x107;, Filip'
'Andro&#x161; Dubraja, Lidija'
'Herak, Mirta'
'Novosel, Nikolina'
'Petreska, Irina'
'Mol&#x10d;anov, Kre&#x161;imir'
'&#x17d;ili&#x107;, Dijana'

_publ_section_title
;
 Magneto-structural correlations in cobalt(II)-phenanthroline compounds
 with chloranilic acid.
;
_journal_issue 9
_journal_name_full 'Dalton transactions (Cambridge, England : 2003)'
_journal_page_first 3840
_journal_page_last 3852
_journal_paper_doi 10.1039/d5dt02533h
_journal_volume 55
_journal_year 2026
_chemical_formula_moiety 'C30 H16 Cl2 Co N4 O4, C H O'
_chemical_formula_sum 'C31 H17 Cl2 Co N4 O5'
_chemical_formula_weight 655.32
_space_group_IT_number 15
_space_group_name_Hall '-C 2yc'
_space_group_name_H-M_alt 'C 1 2/c 1'
_symmetry_cell_setting monoclinic
_symmetry_space_group_name_Hall '-C 2yc'
_symmetry_space_group_name_H-M 'C 1 2/c 1'
_atom_sites_solution_hydrogens geom
_audit_creation_date 2025-06-30T14:30:56-00:00
_audit_creation_method 'WinGX routine CIF_UPDATE'
_audit_update_record
;
2025-10-07 deposited with the CCDC.	2026-01-28 downloaded from the CCDC.
;
_cell_angle_alpha 90
_cell_angle_beta 111.767(2)
_cell_angle_gamma 90
_cell_formula_units_Z 4
_cell_length_a 12.2252(2)
_cell_length_b 14.9241(3)
_cell_length_c 16.2146(3)
_cell_measurement_reflns_used 7140
_cell_measurement_temperature 102(2)
_cell_measurement_theta_max 79.258
_cell_measurement_theta_min 4.89
_cell_volume 2747.42(10)
_computing_cell_refinement 'CrysAlisPro 1.171.43.136a (Rigaku OD, 2024)'
_computing_data_collection 'CrysAlisPro system (CCD 43.136a 64-bit (release 23-08-2024))'
_computing_data_reduction 'CrysAlisPro 1.171.43.136a (Rigaku OD, 2024)'
_computing_structure_refinement 'SHELXL-2017/1 (Sheldrick, 2017)'
_diffrn_ambient_temperature 102(2)
_diffrn_detector_area_resol_mean 10
_diffrn_measured_fraction_theta_full 0.996
_diffrn_measured_fraction_theta_max 0.966
_diffrn_measurement_device_type 'XtaLAB Synergy, Dualflex, HyPix'
_diffrn_measurement_method '\w scans'
_diffrn_radiation_monochromator mirror
_diffrn_radiation_type CuK\a
_diffrn_radiation_wavelength 1.54184
_diffrn_reflns_av_R_equivalents 0.0392
_diffrn_reflns_av_unetI/netI 0.0444
_diffrn_reflns_Laue_measured_fraction_full 0.996
_diffrn_reflns_Laue_measured_fraction_max 0.966
_diffrn_reflns_limit_h_max 15
_diffrn_reflns_limit_h_min -15
_diffrn_reflns_limit_k_max 18
_diffrn_reflns_limit_k_min -19
_diffrn_reflns_limit_l_max 20
_diffrn_reflns_limit_l_min -19
_diffrn_reflns_number 10791
_diffrn_reflns_point_group_measured_fraction_full 0.996
_diffrn_reflns_point_group_measured_fraction_max 0.966
_diffrn_reflns_theta_full 67.684
_diffrn_reflns_theta_max 79.683
_diffrn_reflns_theta_min 4.894
_diffrn_source 'micro-focus sealed X-ray tube'
_exptl_absorpt_coefficient_mu 7.118
_exptl_absorpt_correction_T_max 1
_exptl_absorpt_correction_T_min 0.411
_exptl_absorpt_correction_type gaussian
_exptl_absorpt_process_details
;
        CrysAlisPro 1.171.43.136a (Rigaku Oxford Diffraction, 2024)
Numerical absorption correction based on gaussian integration over
        a multifaceted crystal model
        Empirical absorption correction using spherical harmonics,
        implemented in SCALE3 ABSPACK scaling algorithm.
;
_exptl_crystal_colour red
_exptl_crystal_density_diffrn 1.584
_exptl_crystal_description prism
_exptl_crystal_F_000 1328
_exptl_crystal_size_max 0.43
_exptl_crystal_size_mid 0.133
_exptl_crystal_size_min 0.11
_refine_diff_density_max 0.644
_refine_diff_density_min -0.4
_refine_diff_density_rms 0.067
_refine_ls_extinction_method none
_refine_ls_goodness_of_fit_ref 1.059
_refine_ls_hydrogen_treatment constr
_refine_ls_matrix_type full
_refine_ls_number_parameters 201
_refine_ls_number_reflns 2908
_refine_ls_number_restraints 1
_refine_ls_restrained_S_all 1.059
_refine_ls_R_factor_all 0.0362
_refine_ls_R_factor_gt 0.035
_refine_ls_shift/su_max 0
_refine_ls_shift/su_mean 0
_refine_ls_structure_factor_coef Fsqd
_refine_ls_weighting_details 'w=1/[\s^2^(Fo^2^)+(0.0578P)^2^+2.9370P] where P=(Fo^2^+2Fc^2^)/3'
_refine_ls_weighting_scheme calc
_refine_ls_wR_factor_ref 0.0959
_reflns_number_gt 2810
_reflns_number_total 2908
_reflns_threshold_expression 'I > 2\s(I)'
_cod_data_source_file d5dt02533h2.cif
_cod_data_source_block cophenca_meoh_100k_auto
_cod_depositor_comments 'Adding full bibliography for 7720129--7720134.cif.'
_cod_original_cell_volume 2747.42(9)
_cod_original_sg_symbol_H-M 'C 2/c'
_cod_database_code 7720131

loop_
_space_group_symop_id
_space_group_symop_operation_xyz
1 x,y,z
2 -x,y,1/2-z
3 -x,-y,-z
4 x,-y,1/2+z
5 1/2+x,1/2+y,z
6 1/2-x,1/2+y,1/2-z
7 1/2-x,1/2-y,-z
8 1/2+x,1/2-y,1/2+z

loop_
_atom_site_label
_atom_site_fract_x
_atom_site_fract_y
_atom_site_fract_z
_atom_site_U_iso_or_equiv
_atom_site_adp_type
_atom_site_calc_flag
_atom_site_occupancy
_atom_site_disorder_assembly
_atom_site_disorder_group
_atom_site_type_symbol
Co1 0.5 0.32481(3) 0.25 0.01528(13) Uani d 1 . . Co
Cl1 0.77404(4) 0.58836(3) 0.36777(3) 0.02090(13) Uani d 1 . . Cl
O1 0.60944(11) 0.43283(9) 0.30829(8) 0.0182(3) Uani d 1 . . O
O2 0.61788(13) 0.74681(9) 0.28926(9) 0.0244(3) Uani d 1 . . O
N1 0.43115(14) 0.32037(10) 0.35233(11) 0.0173(3) Uani d 1 . . N
N2 0.61279(14) 0.22879(10) 0.33767(10) 0.0170(3) Uani d 1 . . N
C1 0.56468(15) 0.50889(12) 0.28124(11) 0.0154(3) Uani d 1 . . C
C2 0.62409(16) 0.58960(13) 0.30214(12) 0.0176(4) Uani d 1 . . C
C3 0.56800(17) 0.67338(12) 0.27487(12) 0.0182(4) Uani d 1 . . C
C4 0.34350(16) 0.36774(13) 0.35921(13) 0.0207(4) Uani d 1 . . C
H4 0.301247 0.407102 0.312116 0.025 Uiso calc 1 . . H
C5 0.31020(17) 0.36233(14) 0.43331(13) 0.0221(4) Uani d 1 . . C
H5 0.247494 0.397988 0.43645 0.027 Uiso calc 1 . . H
C6 0.36964(17) 0.30485(14) 0.50076(13) 0.0216(4) Uani d 1 . . C
H6 0.347942 0.300066 0.551103 0.026 Uiso calc 1 . . H
C7 0.46293(16) 0.25276(13) 0.49567(12) 0.0190(4) Uani d 1 . . C
C8 0.49114(16) 0.26366(12) 0.41963(12) 0.0169(4) Uani d 1 . . C
C9 0.58701(16) 0.21374(12) 0.41136(12) 0.0168(4) Uani d 1 . . C
C10 0.65160(17) 0.15403(13) 0.47904(13) 0.0200(4) Uani d 1 . . C
C11 0.74604(18) 0.10805(14) 0.46822(13) 0.0228(4) Uani d 1 . . C
H11 0.791678 0.066667 0.511979 0.027 Uiso calc 1 . . H
C12 0.77149(18) 0.12366(14) 0.39372(14) 0.0241(4) Uani d 1 . . C
H12 0.835068 0.093289 0.385627 0.029 Uiso calc 1 . . H
C13 0.70263(18) 0.18495(13) 0.32958(13) 0.0209(4) Uani d 1 . . C
H13 0.721201 0.195347 0.27845 0.025 Uiso calc 1 . . H
C14 0.52947(19) 0.19041(14) 0.56305(13) 0.0227(4) Uani d 1 . . C
H14 0.50984 0.182172 0.614011 0.027 Uiso calc 1 . . H
C15 0.61970(18) 0.14315(14) 0.55526(13) 0.0229(4) Uani d 1 . . C
H15 0.662422 0.102316 0.600745 0.028 Uiso calc 1 . . H
O3 0.5836(3) 0.9304(2) 0.2723(3) 0.0436(9) Uani d 0.5 A -1 O
H3 0.56646 0.88399 0.294179 0.065 Uiso calc 0.5 A -1 H
C16 0.484094 0.981962 0.234059 0.0480(17) Uani d 0.5 A -1 C

loop_
_atom_site_aniso_label
_atom_site_aniso_U_11
_atom_site_aniso_U_22
_atom_site_aniso_U_33
_atom_site_aniso_U_12
_atom_site_aniso_U_13
_atom_site_aniso_U_23
Co1 0.0169(2) 0.0158(2) 0.0126(2) 0 0.00481(16) 0
Cl1 0.0166(2) 0.0229(2) 0.0205(2) -0.00293(15) 0.00376(17) -0.00153(16)
O1 0.0178(6) 0.0171(6) 0.0169(6) 0.0001(5) 0.0030(5) -0.0006(5)
O2 0.0300(7) 0.0184(7) 0.0232(7) -0.0057(6) 0.0081(6) -0.0007(5)
N1 0.0177(7) 0.0189(8) 0.0143(7) 0.0003(6) 0.0047(6) -0.0002(6)
N2 0.0196(7) 0.0163(7) 0.0147(7) 0.0000(6) 0.0058(6) -0.0013(6)
C1 0.0175(9) 0.0181(8) 0.0116(8) 0.0005(6) 0.0064(7) -0.0004(6)
C2 0.0163(8) 0.0212(9) 0.0144(8) -0.0009(7) 0.0047(7) -0.0007(7)
C3 0.0241(10) 0.0189(9) 0.0130(8) -0.0021(7) 0.0087(8) -0.0014(6)
C4 0.0203(9) 0.0217(9) 0.0196(9) 0.0017(7) 0.0069(7) -0.0009(7)
C5 0.0191(9) 0.0275(10) 0.0204(9) 0.0018(7) 0.0080(7) -0.0041(8)
C6 0.0219(9) 0.0277(10) 0.0161(9) -0.0044(8) 0.0082(7) -0.0050(7)
C7 0.0189(8) 0.0214(9) 0.0152(9) -0.0037(7) 0.0048(7) -0.0035(7)
C8 0.0179(8) 0.0176(8) 0.0136(8) -0.0028(7) 0.0038(7) -0.0019(7)
C9 0.0187(8) 0.0162(8) 0.0140(8) -0.0025(7) 0.0043(7) -0.0022(7)
C10 0.0213(9) 0.0189(8) 0.0168(9) -0.0013(7) 0.0037(7) -0.0021(7)
C11 0.0238(9) 0.0197(9) 0.0213(10) 0.0029(7) 0.0043(8) 0.0008(7)
C12 0.0222(9) 0.0240(10) 0.0251(10) 0.0048(8) 0.0075(8) -0.0015(8)
C13 0.0231(10) 0.0220(9) 0.0185(9) 0.0009(7) 0.0088(8) -0.0026(7)
C14 0.0274(10) 0.0254(10) 0.0152(9) -0.0031(8) 0.0080(8) 0.0003(7)
C15 0.0279(10) 0.0217(9) 0.0156(9) 0.0004(8) 0.0039(8) 0.0024(7)
O3 0.0270(16) 0.0248(16) 0.067(3) 0.0019(14) 0.0043(16) 0.0034(16)
C16 0.048(4) 0.035(2) 0.049(5) 0.005(3) 0.004(4) -0.008(2)

loop_
_atom_type_symbol
_atom_type_description
_atom_type_scat_dispersion_real
_atom_type_scat_dispersion_imag
_atom_type_scat_source
C C 0.0181 0.0091 'International Tables Vol C Tables 4.2.6.8 and 6.1.1.4'
H H 0 0 'International Tables Vol C Tables 4.2.6.8 and 6.1.1.4'
N N 0.0311 0.018 'International Tables Vol C Tables 4.2.6.8 and 6.1.1.4'
O O 0.0492 0.0322 'International Tables Vol C Tables 4.2.6.8 and 6.1.1.4'
Cl Cl 0.3639 0.7018 'International Tables Vol C Tables 4.2.6.8 and 6.1.1.4'
Co Co -2.3653 3.6143 'International Tables Vol C Tables 4.2.6.8 and 6.1.1.4'

loop_
_geom_angle_atom_site_label_1
_geom_angle_atom_site_label_2
_geom_angle_atom_site_label_3
_geom_angle
_geom_angle_site_symmetry_1
_geom_angle_site_symmetry_3
_geom_angle_publ_flag
O1 Co1 O1 78.67(7) 2_655 . ?
O1 Co1 N1 90.27(6) 2_655 . ?
O1 Co1 N1 92.50(6) . . ?
O1 Co1 N1 92.50(6) 2_655 2_655 ?
O1 Co1 N1 90.27(6) . 2_655 ?
N1 Co1 N1 176.42(9) . 2_655 ?
O1 Co1 N2 166.51(6) 2_655 . ?
O1 Co1 N2 94.02(5) . . ?
N1 Co1 N2 78.64(6) . . ?
N1 Co1 N2 98.90(6) 2_655 . ?
O1 Co1 N2 94.01(5) 2_655 2_655 ?
O1 Co1 N2 166.51(6) . 2_655 ?
N1 Co1 N2 98.90(6) . 2_655 ?
N1 Co1 N2 78.64(6) 2_655 2_655 ?
N2 Co1 N2 95.27(8) . 2_655 ?
C1 O1 Co1 114.47(11) . . ?
C4 N1 C8 118.52(17) . . ?
C4 N1 Co1 128.17(13) . . ?
C8 N1 Co1 113.23(12) . . ?
C13 N2 C9 118.35(16) . . ?
C13 N2 Co1 128.46(13) . . ?
C9 N2 Co1 113.19(12) . . ?
O1 C1 C2 125.18(16) . . ?
O1 C1 C1 115.94(10) . 2_655 ?
C2 C1 C1 118.86(11) . 2_655 ?
C1 C2 C3 122.92(17) . . ?
C1 C2 Cl1 118.54(14) . . ?
C3 C2 Cl1 118.51(14) . . ?
O2 C3 C2 125.27(19) . . ?
O2 C3 C3 117.15(12) . 2_655 ?
C2 C3 C3 117.55(11) . 2_655 ?
N1 C4 C5 122.78(18) . . ?
N1 C4 H4 118.6 . . ?
C5 C4 H4 118.6 . . ?
C6 C5 C4 118.87(18) . . ?
C6 C5 H5 120.6 . . ?
C4 C5 H5 120.6 . . ?
C5 C6 C7 120.08(18) . . ?
C5 C6 H6 120 . . ?
C7 C6 H6 120 . . ?
C8 C7 C6 117.04(17) . . ?
C8 C7 C14 119.19(18) . . ?
C6 C7 C14 123.78(18) . . ?
N1 C8 C7 122.69(17) . . ?
N1 C8 C9 117.61(16) . . ?
C7 C8 C9 119.69(17) . . ?
N2 C9 C10 122.89(17) . . ?
N2 C9 C8 117.29(16) . . ?
C10 C9 C8 119.80(17) . . ?
C9 C10 C11 117.40(18) . . ?
C9 C10 C15 119.33(18) . . ?
C11 C10 C15 123.27(18) . . ?
C12 C11 C10 119.33(18) . . ?
C12 C11 H11 120.3 . . ?
C10 C11 H11 120.3 . . ?
C11 C12 C13 119.46(18) . . ?
C11 C12 H12 120.3 . . ?
C13 C12 H12 120.3 . . ?
N2 C13 C12 122.57(18) . . ?
N2 C13 H13 118.7 . . ?
C12 C13 H13 118.7 . . ?
C15 C14 C7 121.18(18) . . ?
C15 C14 H14 119.4 . . ?
C7 C14 H14 119.4 . . ?
C14 C15 C10 120.79(18) . . ?
C14 C15 H15 119.6 . . ?
C10 C15 H15 119.6 . . ?
C16 O3 H3 109.5 . . ?

loop_
_geom_bond_atom_site_label_1
_geom_bond_atom_site_label_2
_geom_bond_site_symmetry_2
_geom_bond_distance
_geom_bond_publ_flag
Co1 O1 2_655 2.0844(13) ?
Co1 O1 . 2.0844(13) ?
Co1 N1 . 2.1218(16) ?
Co1 N1 2_655 2.1218(16) ?
Co1 N2 . 2.1265(16) ?
Co1 N2 2_655 2.1265(16) ?
Cl1 C2 . 1.7455(19) ?
O1 C1 . 1.266(2) ?
O2 C3 . 1.233(2) ?
N1 C4 . 1.323(3) ?
N1 C8 . 1.361(2) ?
N2 C13 . 1.326(3) ?
N2 C9 . 1.363(2) ?
C1 C2 . 1.382(3) ?
C1 C1 2_655 1.529(3) ?
C2 C3 . 1.416(3) ?
C3 C3 2_655 1.556(4) ?
C4 C5 . 1.407(3) ?
C4 H4 . 0.95 ?
C5 C6 . 1.368(3) ?
C5 H5 . 0.95 ?
C6 C7 . 1.408(3) ?
C6 H6 . 0.95 ?
C7 C8 . 1.407(3) ?
C7 C14 . 1.436(3) ?
C8 C9 . 1.436(3) ?
C9 C10 . 1.407(3) ?
C10 C11 . 1.409(3) ?
C10 C15 . 1.436(3) ?
C11 C12 . 1.374(3) ?
C11 H11 . 0.95 ?
C12 C13 . 1.406(3) ?
C12 H12 . 0.95 ?
C13 H13 . 0.95 ?
C14 C15 . 1.354(3) ?
C14 H14 . 0.95 ?
C15 H15 . 0.95 ?
O3 C16 . 1.377(3) ?
O3 H3 . 0.84 ?

loop_
_geom_torsion_atom_site_label_1
_geom_torsion_atom_site_label_2
_geom_torsion_atom_site_label_3
_geom_torsion_atom_site_label_4
_geom_torsion
_geom_torsion_site_symmetry_1
_geom_torsion_site_symmetry_2
_geom_torsion_site_symmetry_3
_geom_torsion_site_symmetry_4
_geom_torsion_publ_flag
Co1 O1 C1 C2 -172.22(15) . . . . ?
Co1 O1 C1 C1 6.2(2) . . . 2_655 ?
O1 C1 C2 C3 -175.72(17) . . . . ?
C1 C1 C2 C3 5.9(3) 2_655 . . . ?
O1 C1 C2 Cl1 2.4(3) . . . . ?
C1 C1 C2 Cl1 -175.99(16) 2_655 . . . ?
C1 C2 C3 O2 -177.39(18) . . . . ?
Cl1 C2 C3 O2 4.5(3) . . . . ?
C1 C2 C3 C3 4.5(3) . . . 2_655 ?
Cl1 C2 C3 C3 -173.58(16) . . . 2_655 ?
C8 N1 C4 C5 0.4(3) . . . . ?
Co1 N1 C4 C5 -176.25(14) . . . . ?
N1 C4 C5 C6 -0.9(3) . . . . ?
C4 C5 C6 C7 0.4(3) . . . . ?
C5 C6 C7 C8 0.5(3) . . . . ?
C5 C6 C7 C14 -179.58(19) . . . . ?
C4 N1 C8 C7 0.7(3) . . . . ?
Co1 N1 C8 C7 177.77(14) . . . . ?
C4 N1 C8 C9 -179.18(17) . . . . ?
Co1 N1 C8 C9 -2.1(2) . . . . ?
C6 C7 C8 N1 -1.1(3) . . . . ?
C14 C7 C8 N1 179.00(17) . . . . ?
C6 C7 C8 C9 178.75(17) . . . . ?
C14 C7 C8 C9 -1.2(3) . . . . ?
C13 N2 C9 C10 0.1(3) . . . . ?
Co1 N2 C9 C10 -178.85(14) . . . . ?
C13 N2 C9 C8 178.51(16) . . . . ?
Co1 N2 C9 C8 -0.5(2) . . . . ?
N1 C8 C9 N2 1.7(2) . . . . ?
C7 C8 C9 N2 -178.10(16) . . . . ?
N1 C8 C9 C10 -179.83(16) . . . . ?
C7 C8 C9 C10 0.3(3) . . . . ?
N2 C9 C10 C11 -0.5(3) . . . . ?
C8 C9 C10 C11 -178.87(17) . . . . ?
N2 C9 C10 C15 179.00(17) . . . . ?
C8 C9 C10 C15 0.7(3) . . . . ?
C9 C10 C11 C12 0.6(3) . . . . ?
C15 C10 C11 C12 -178.96(19) . . . . ?
C10 C11 C12 C13 -0.2(3) . . . . ?
C9 N2 C13 C12 0.2(3) . . . . ?
Co1 N2 C13 C12 179.06(14) . . . . ?
C11 C12 C13 N2 -0.2(3) . . . . ?
C8 C7 C14 C15 1.0(3) . . . . ?
C6 C7 C14 C15 -178.88(19) . . . . ?
C7 C14 C15 C10 0.0(3) . . . . ?
C9 C10 C15 C14 -0.8(3) . . . . ?
C11 C10 C15 C14 178.68(19) . . . . ?
